data_7006836
loop_
_publ_author_name
'Bailey, Philip J.'
'Dick, Caroline M.'
'Fabre, Sylvie'
'Parsons, Simon'
'Yellowlees, Lesley J.'

_publ_section_title
;
 Complexation of dimethylmagnesium with alpha-diimines; structural and
 EPR characterisation of single electron and alkyl transfer products.
;
_journal_issue 13
_journal_name_full 'Dalton transactions (Cambridge, England : 2003)'
_journal_page_first 1602
_journal_page_last 1610
_journal_paper_doi 10.1039/b514591k
_journal_year 2006
_chemical_formula_moiety '[{Mg(L)(CH3)}2].C7H8.C4H8O'
_chemical_formula_sum 'C71 H108 Mg2 N4 O'
_chemical_formula_weight 1082.23
_chemical_name_systematic
;
?
;
_space_group_IT_number 12
_symmetry_cell_setting monoclinic
_symmetry_space_group_name_Hall '-C 2y'
_symmetry_space_group_name_H-M 'C 1 2/m 1'
_atom_sites_solution_hydrogens geom
_atom_sites_solution_primary direct
_atom_sites_solution_secondary difmap
_audit_creation_method SHELXL-97
_cell_angle_alpha 90.00
_cell_angle_beta 126.851(2)
_cell_angle_gamma 90.00
_cell_formula_units_Z 2
_cell_length_a 18.459(3)
_cell_length_b 18.337(3)
_cell_length_c 12.190(2)
_cell_measurement_reflns_used 4962
_cell_measurement_temperature 150(2)
_cell_measurement_theta_max 53
_cell_measurement_theta_min 5
_cell_volume 3301.7(9)
_computing_cell_refinement 'Bruker SMART'
_computing_data_collection 'Bruker SMART'
_computing_data_reduction 'Bruker SHELXTL'
_computing_molecular_graphics 'Bruker SHELXTL'
_computing_publication_material SHELXTL
_computing_structure_refinement 'SHELXL-97 (Sheldrick, 1997)'
_computing_structure_solution 'SHELXS-97 (Sheldrick, 1990)'
_diffrn_ambient_temperature 150(2)
_diffrn_measured_fraction_theta_full 0.990
_diffrn_measured_fraction_theta_max 0.990
_diffrn_measurement_device_type 'CCD area detector'
_diffrn_measurement_method 'phi and omega scans'
_diffrn_radiation_monochromator graphite
_diffrn_radiation_source 'fine-focus sealed tube'
_diffrn_radiation_type MoK\a
_diffrn_radiation_wavelength 0.71073
_diffrn_reflns_av_R_equivalents 0.0373
_diffrn_reflns_av_sigmaI/netI 0.0550
_diffrn_reflns_limit_h_max 21
_diffrn_reflns_limit_h_min -23
_diffrn_reflns_limit_k_max 22
_diffrn_reflns_limit_k_min -14
_diffrn_reflns_limit_l_max 15
_diffrn_reflns_limit_l_min -15
_diffrn_reflns_number 9392
_diffrn_reflns_theta_full 26.37
_diffrn_reflns_theta_max 26.37
_diffrn_reflns_theta_min 1.77
_diffrn_standards_decay_% 0
_diffrn_standards_number 0
_exptl_absorpt_coefficient_mu 0.080
_exptl_absorpt_correction_T_max 0.928
_exptl_absorpt_correction_T_min 0.377
_exptl_absorpt_correction_type empirical
_exptl_crystal_colour Red
_exptl_crystal_density_diffrn 1.089
_exptl_crystal_density_method 'not measured'
_exptl_crystal_description Block
_exptl_crystal_F_000 1188
_exptl_crystal_size_max 0.31
_exptl_crystal_size_mid 0.30
_exptl_crystal_size_min 0.30
_refine_diff_density_max 0.294
_refine_diff_density_min -0.382
_refine_diff_density_rms 0.046
_refine_ls_extinction_method none
_refine_ls_goodness_of_fit_ref 0.858
_refine_ls_hydrogen_treatment 'riding, rotating groups me'
_refine_ls_matrix_type full
_refine_ls_number_parameters 170
_refine_ls_number_reflns 3459
_refine_ls_number_restraints 1
_refine_ls_restrained_S_all 0.861
_refine_ls_R_factor_all 0.0679
_refine_ls_R_factor_gt 0.0526
_refine_ls_shift/su_max 0.000
_refine_ls_shift/su_mean 0.000
_refine_ls_structure_factor_coef Fsqd
_refine_ls_weighting_details 'calc w=1/[\s^2^(Fo^2^)+(0.0929P)^2^+0.0000P] where P=(Fo^2^+2Fc^2^)/3'
_refine_ls_weighting_scheme calc
_refine_ls_wR_factor_gt 0.1409
_refine_ls_wR_factor_ref 0.1454
_reflns_number_gt 2200
_reflns_number_total 3459
_reflns_threshold_expression >2sigma(I)
_cod_data_source_file b514591k.txt
_cod_data_source_block cmg262
_cod_depositor_comments
;
The following automatic conversions were performed:
'_symmetry_cell_setting' value 'Monoclinic' changed to 'monoclinic'
according to '/home/saulius/struct/CIF-dictionaries/cif_core.dic'
dictionary named 'cif_core.dic' version 2.4.1 from
2010-06-29.

'_exptl_absorpt_correction_type' value 'Empirical' changed to
'empirical' according to
'/home/saulius/struct/CIF-dictionaries/cif_core.dic' dictionary named
'cif_core.dic' version 2.4.1 from 2010-06-29.

Automatic conversion script
Id: cif_fix_enum 1527 2010-12-29 10:47:43Z saulius 
;
_cod_original_cell_volume 3301.6(10)
_cod_original_sg_symbol_H-M C2/m
_cod_database_code 7006836

loop_
_symmetry_equiv_pos_as_xyz
'x, y, z'
'-x, y, -z'
'x+1/2, y+1/2, z'
'-x+1/2, y+1/2, -z'
'-x, -y, -z'
'x, -y, z'
'-x+1/2, -y+1/2, -z'
'x+1/2, -y+1/2, z'

loop_
_atom_site_label
_atom_site_type_symbol
_atom_site_fract_x
_atom_site_fract_y
_atom_site_fract_z
_atom_site_U_iso_or_equiv
_atom_site_adp_type
_atom_site_occupancy
_atom_site_symmetry_multiplicity
_atom_site_calc_flag
_atom_site_refinement_flags
_atom_site_disorder_assembly
_atom_site_disorder_group
Mg1 Mg 0.08448(5) 0.0000 0.12236(7) 0.0362(2) Uani 1 2 d S . .
N1 N 0.17620(9) 0.07239(7) 0.26777(12) 0.0308(3) Uani 1 1 d . . .
C1 C 0.18678(11) 0.14824(9) 0.25035(15) 0.0341(4) Uani 1 1 d . . .
C2 C 0.13526(11) 0.20229(10) 0.25543(16) 0.0375(4) Uani 1 1 d . . .
C3 C 0.14579(13) 0.27478(10) 0.23151(18) 0.0462(5) Uani 1 1 d . . .
H3A H 0.1114 0.3118 0.2355 0.055 Uiso 1 1 calc R . .
C4 C 0.20437(14) 0.29374(11) 0.20242(19) 0.0523(5) Uani 1 1 d . . .
H4A H 0.2109 0.3434 0.1875 0.063 Uiso 1 1 calc R . .
C5 C 0.25383(14) 0.24027(11) 0.19499(19) 0.0481(5) Uani 1 1 d . . .
H5A H 0.2940 0.2535 0.1739 0.058 Uiso 1 1 calc R . .
C6 C 0.24607(12) 0.16729(10) 0.21780(17) 0.0395(4) Uani 1 1 d . . .
C7 C 0.29964(12) 0.11034(11) 0.20361(19) 0.0449(5) Uani 1 1 d . . .
H7A H 0.2802 0.0612 0.2126 0.054 Uiso 1 1 calc R . .
C8 C 0.40115(15) 0.11763(18) 0.3172(3) 0.0933(9) Uani 1 1 d . . .
H8A H 0.4131 0.1110 0.4066 0.140 Uiso 1 1 calc R . .
H8B H 0.4216 0.1662 0.3130 0.140 Uiso 1 1 calc R . .
H8C H 0.4338 0.0804 0.3050 0.140 Uiso 1 1 calc R . .
C9 C 0.28228(15) 0.11351(14) 0.0652(2) 0.0636(6) Uani 1 1 d . . .
H9A H 0.2175 0.1071 -0.0077 0.095 Uiso 1 1 calc R . .
H9B H 0.3163 0.0746 0.0596 0.095 Uiso 1 1 calc R . .
H9C H 0.3019 0.1609 0.0545 0.095 Uiso 1 1 calc R . .
C10 C 0.06663(11) 0.18526(11) 0.28174(18) 0.0432(5) Uani 1 1 d . . .
H10A H 0.0703 0.1320 0.3018 0.052 Uiso 1 1 calc R . .
C11 C 0.08558(15) 0.22755(12) 0.4053(2) 0.0570(6) Uani 1 1 d . . .
H11A H 0.1473 0.2171 0.4864 0.086 Uiso 1 1 calc R . .
H11B H 0.0423 0.2125 0.4226 0.086 Uiso 1 1 calc R . .
H11C H 0.0792 0.2800 0.3858 0.086 Uiso 1 1 calc R . .
C12 C -0.02984(13) 0.20206(14) 0.1536(2) 0.0651(6) Uani 1 1 d . . .
H12A H -0.0410 0.1760 0.0746 0.098 Uiso 1 1 calc R . .
H12B H -0.0361 0.2546 0.1356 0.098 Uiso 1 1 calc R . .
H12C H -0.0738 0.1863 0.1689 0.098 Uiso 1 1 calc R . .
C13 C 0.23140(11) 0.04103(10) 0.39490(17) 0.0368(4) Uani 1 1 d D . .
C14B C 0.3328(3) 0.0647(3) 0.4962(4) 0.0665(14) Uani 0.50 1 d PD A 1
H14A H 0.3480 0.0733 0.5872 0.100 Uiso 0.50 1 calc PR A 1
H14B H 0.3423 0.1096 0.4628 0.100 Uiso 0.50 1 calc PR A 1
H14C H 0.3716 0.0260 0.5020 0.100 Uiso 0.50 1 calc PR A 1
C14A C 0.2028(4) 0.0550(3) 0.4945(4) 0.0697(14) Uani 0.50 1 d PD . 1
H14D H 0.2564 0.0687 0.5858 0.105 Uiso 0.50 1 calc PR . 1
H14E H 0.1765 0.0103 0.5012 0.105 Uiso 0.50 1 calc PR . 1
H14F H 0.1581 0.0944 0.4571 0.105 Uiso 0.50 1 calc PR . 1
C15 C 0.2871(3) 0.0884(2) 0.5138(3) 0.0385(9) Uani 0.50 1 d P A 2
H15A H 0.3378 0.0604 0.5900 0.058 Uiso 0.50 1 calc PR A 2
H15B H 0.2504 0.1079 0.5407 0.058 Uiso 0.50 1 calc PR A 2
H15C H 0.3105 0.1288 0.4906 0.058 Uiso 0.50 1 calc PR A 2
C16 C -0.05078(15) 0.0000 0.0844(2) 0.0386(6) Uani 1 2 d S . .
H16A H -0.1021 -0.0339 0.0381 0.058 Uiso 0.50 1 calc PR . .
H16B H -0.0722 0.0492 0.0823 0.058 Uiso 0.50 1 calc PR . .
H16C H -0.0063 -0.0154 0.1798 0.058 Uiso 0.50 1 calc PR . .

loop_
_atom_site_aniso_label
_atom_site_aniso_U_11
_atom_site_aniso_U_22
_atom_site_aniso_U_33
_atom_site_aniso_U_23
_atom_site_aniso_U_13
_atom_site_aniso_U_12
Mg1 0.0239(4) 0.0523(5) 0.0221(4) 0.000 0.0083(3) 0.000
N1 0.0276(7) 0.0332(8) 0.0228(7) 0.0010(6) 0.0104(6) -0.0018(6)
C1 0.0305(8) 0.0350(9) 0.0215(8) -0.0014(7) 0.0075(7) -0.0060(8)
C2 0.0335(9) 0.0393(10) 0.0241(8) -0.0021(7) 0.0090(7) -0.0024(8)
C3 0.0508(11) 0.0378(11) 0.0353(10) 0.0014(8) 0.0179(9) 0.0043(9)
C4 0.0626(13) 0.0374(11) 0.0462(11) 0.0036(9) 0.0269(11) -0.0068(10)
C5 0.0503(11) 0.0460(12) 0.0446(11) 0.0030(9) 0.0266(10) -0.0086(10)
C6 0.0362(9) 0.0403(10) 0.0334(9) 0.0013(8) 0.0163(8) -0.0048(8)
C7 0.0367(9) 0.0447(11) 0.0506(11) 0.0074(9) 0.0248(9) -0.0009(9)
C8 0.0472(13) 0.119(2) 0.0662(16) -0.0029(17) 0.0088(12) 0.0267(15)
C9 0.0602(13) 0.0745(16) 0.0550(13) 0.0023(12) 0.0340(11) 0.0104(12)
C10 0.0362(9) 0.0427(11) 0.0411(10) -0.0061(9) 0.0181(8) 0.0014(9)
C11 0.0577(12) 0.0614(14) 0.0558(12) -0.0136(11) 0.0361(11) -0.0036(11)
C12 0.0352(10) 0.0729(16) 0.0591(13) -0.0133(12) 0.0133(10) 0.0028(11)
C13 0.0295(8) 0.0402(10) 0.0332(9) -0.0025(8) 0.0148(7) -0.0006(8)
C14B 0.055(3) 0.061(3) 0.038(2) 0.012(2) 0.003(2) -0.021(2)
C14A 0.091(4) 0.065(3) 0.054(3) 0.013(2) 0.043(3) 0.017(3)
C15 0.0324(19) 0.043(2) 0.0203(16) -0.0030(15) 0.0054(15) 0.0040(18)
C16 0.0255(11) 0.0479(15) 0.0280(12) 0.000 0.0085(10) 0.000

loop_
_atom_type_symbol
_atom_type_description
_atom_type_scat_dispersion_real
_atom_type_scat_dispersion_imag
_atom_type_scat_source
C C 0.0033 0.0016 'International Tables Vol C Tables 4.2.6.8 and 6.1.1.4'
H H 0.0000 0.0000 'International Tables Vol C Tables 4.2.6.8 and 6.1.1.4'
N N 0.0061 0.0033 'International Tables Vol C Tables 4.2.6.8 and 6.1.1.4'
Mg Mg 0.0486 0.0363 'International Tables Vol C Tables 4.2.6.8 and 6.1.1.4'
O O 0.0106 0.0060 'International Tables Vol C Tables 4.2.6.8 and 6.1.1.4'

loop_
_geom_angle_atom_site_label_1
_geom_angle_atom_site_label_2
_geom_angle_atom_site_label_3
_geom_angle
_geom_angle_site_symmetry_1
_geom_angle_site_symmetry_3
_geom_angle_publ_flag
N1 Mg1 N1 81.08(8) . 6 ?
N1 Mg1 C13 26.40(5) . . ?
N1 Mg1 C13 56.42(5) 6 . ?
N1 Mg1 C13 56.42(5) . 6 ?
N1 Mg1 C13 26.40(5) 6 6 ?
C13 Mg1 C13 30.56(7) . 6 ?
C13 N1 C1 119.90(13) . . ?
C13 N1 Mg1 112.09(11) . . ?
C1 N1 Mg1 128.01(10) . . ?
C2 C1 C6 119.87(16) . . ?
C2 C1 N1 121.47(15) . . ?
C6 C1 N1 118.50(15) . . ?
C3 C2 C1 118.70(17) . . ?
C3 C2 C10 118.59(17) . . ?
C1 C2 C10 122.68(16) . . ?
C4 C3 C2 121.67(19) . . ?
C3 C4 C5 119.54(19) . . ?
C4 C5 C6 121.27(18) . . ?
C5 C6 C1 118.92(17) . . ?
C5 C6 C7 119.14(17) . . ?
C1 C6 C7 121.93(16) . . ?
C9 C7 C6 112.50(16) . . ?
C9 C7 C8 109.32(19) . . ?
C6 C7 C8 111.41(18) . . ?
C2 C10 C11 112.09(15) . . ?
C2 C10 C12 110.44(16) . . ?
C11 C10 C12 109.79(16) . . ?
N1 C13 C15 118.5(2) . . ?
N1 C13 C13 114.82(9) . 6 ?
C15 C13 C13 126.60(16) . 6 ?
N1 C13 C14B 120.2(2) . . ?
C15 C13 C14B 41.7(2) . . ?
C13 C13 C14B 106.1(2) 6 . ?
N1 C13 C14A 115.4(2) . . ?
C15 C13 C14A 60.6(2) . . ?
C13 C13 C14A 99.15(18) 6 . ?
C14B C13 C14A 98.0(3) . . ?
N1 C13 Mg1 41.51(8) . . ?
C15 C13 Mg1 157.70(18) . . ?
C13 C13 Mg1 74.72(4) 6 . ?
C14B C13 Mg1 147.5(2) . . ?
C14A C13 Mg1 114.1(2) . . ?
C13 C14A C14A 80.85(18) . 6 ?

loop_
_geom_bond_atom_site_label_1
_geom_bond_atom_site_label_2
_geom_bond_distance
_geom_bond_site_symmetry_2
_geom_bond_publ_flag
Mg1 N1 2.0422(14) . ?
Mg1 N1 2.0422(14) 6 ?
Mg1 C13 2.8550(18) . ?
Mg1 C13 2.8550(18) 6 ?
N1 C13 1.370(2) . ?
N1 C1 1.438(2) . ?
C1 C2 1.400(3) . ?
C1 C6 1.414(2) . ?
C2 C3 1.399(3) . ?
C2 C10 1.514(2) . ?
C3 C4 1.370(3) . ?
C4 C5 1.379(3) . ?
C5 C6 1.391(3) . ?
C6 C7 1.518(3) . ?
C7 C9 1.518(3) . ?
C7 C8 1.528(3) . ?
C10 C11 1.537(3) . ?
C10 C12 1.539(3) . ?
C13 C15 1.458(4) . ?
C13 C13 1.505(4) 6 ?
C13 C14B 1.563(4) . ?
C13 C14A 1.608(4) . ?
C14A C14A 2.016(9) 6 ?
C16 C16 3.518(5) 5 ?
